data_4340588
loop_
_publ_author_name
'Swarnakar, Anindya K.'
'McDonald, Sean M.'
'Deutsch, Kelsey C.'
'Choi, Paul'
'Ferguson, Michael J.'
'McDonald, Robert'
'Rivard, Eric'

_publ_section_title
;
 Application of the Donor-Acceptor Concept to Intercept Low Oxidation
 State Group 14 Element Hydrides using a Wittig Reagent as a Lewis Base.
;
_journal_issue 16
_journal_name_full 'Inorganic chemistry'
_journal_page_first 8662
_journal_page_last 8671
_journal_paper_doi 10.1021/ic501265k
_journal_volume 53
_journal_year 2014
_chemical_formula_moiety 'C21 H21 Cl2 Ge P'
_chemical_formula_sum 'C21 H21 Cl2 Ge P'
_chemical_formula_weight 447.84
_chemical_name_common 4
_chemical_name_systematic
; 
 ? 
;
_space_group_crystal_system orthorhombic
_space_group_IT_number 33
_space_group_name_Hall 'P 2c -2n'
_space_group_name_H-M_alt 'P n a 21'
_symmetry_space_group_name_Hall 'P 2c -2n'
_symmetry_space_group_name_H-M 'P n a 21'
_atom_sites_solution_hydrogens geom
_audit_creation_method SHELXL-2013
_cell_angle_alpha 90
_cell_angle_beta 90
_cell_angle_gamma 90
_cell_formula_units_Z 4
_cell_length_a 12.0720(3)
_cell_length_b 9.3272(3)
_cell_length_c 17.8199(5)
_cell_measurement_reflns_used 9885
_cell_measurement_temperature 173(2)
_cell_measurement_theta_max 27.50
_cell_measurement_theta_min 2.29
_cell_volume 2006.48(10)
_computing_cell_refinement 'Bruker SAINT'
_computing_data_collection 'Bruker APEX2'
_computing_data_reduction 'Bruker SAINT'
_computing_molecular_graphics 'Bruker SHELXTL'
_computing_publication_material 'Bruker SHELXTL'
_computing_structure_refinement 'SHELXL-2013 (Sheldrick, 2013)'
_computing_structure_solution 'SHELXS-97 (Sheldrick, 2008)'
_diffrn_ambient_temperature 173(2)
_diffrn_measured_fraction_theta_full 0.999
_diffrn_measured_fraction_theta_max 1.000
_diffrn_measurement_device_type 'Bruker APEX-II CCD'
_diffrn_measurement_method '\w scans'
_diffrn_radiation_type MoK\a
_diffrn_radiation_wavelength 0.71073
_diffrn_reflns_av_R_equivalents 0.0159
_diffrn_reflns_av_unetI/netI 0.0228
_diffrn_reflns_Laue_measured_fraction_full 0.999
_diffrn_reflns_Laue_measured_fraction_max 1.000
_diffrn_reflns_limit_h_max 15
_diffrn_reflns_limit_h_min -15
_diffrn_reflns_limit_k_max 12
_diffrn_reflns_limit_k_min -12
_diffrn_reflns_limit_l_max 23
_diffrn_reflns_limit_l_min -23
_diffrn_reflns_number 16975
_diffrn_reflns_point_group_measured_fraction_full 0.991
_diffrn_reflns_point_group_measured_fraction_max 0.993
_diffrn_reflns_theta_full 25.242
_diffrn_reflns_theta_max 27.509
_diffrn_reflns_theta_min 2.286
_exptl_absorpt_coefficient_mu 1.874
_exptl_absorpt_correction_T_max 0.8375
_exptl_absorpt_correction_T_min 0.6602
_exptl_absorpt_correction_type numerical
_exptl_absorpt_process_details 'SADABS (Sheldrick, 2008)'
_exptl_crystal_colour colourless
_exptl_crystal_density_diffrn 1.482
_exptl_crystal_description prism
_exptl_crystal_F_000 912
_exptl_crystal_size_max 0.328
_exptl_crystal_size_mid 0.213
_exptl_crystal_size_min 0.156
_refine_diff_density_max 0.287
_refine_diff_density_min -0.185
_refine_diff_density_rms 0.039
_refine_ls_abs_structure_details
; 
 Flack x determined using 2107 quotients [(I+)-(I-)]/[(I+)+(I-)] 
 (Parsons and Flack (2004), Acta Cryst. A60, s61). 
;
_refine_ls_abs_structure_Flack 0.018(2)
_refine_ls_extinction_method none
_refine_ls_goodness_of_fit_ref 1.067
_refine_ls_hydrogen_treatment constr
_refine_ls_matrix_type full
_refine_ls_number_parameters 226
_refine_ls_number_reflns 4572
_refine_ls_number_restraints 1
_refine_ls_restrained_S_all 1.067
_refine_ls_R_factor_all 0.0169
_refine_ls_R_factor_gt 0.0164
_refine_ls_shift/su_max 0.001
_refine_ls_shift/su_mean 0.000
_refine_ls_structure_factor_coef Fsqd
_refine_ls_weighting_details
; 
 w=1/[\s^2^(Fo^2^)+(0.0247P)^2^+0.0757P] 
 where P=(Fo^2^+2Fc^2^)/3 
;
_refine_ls_weighting_scheme calc
_refine_ls_wR_factor_gt 0.0434
_refine_ls_wR_factor_ref 0.0435
_reflns_Friedel_coverage 0.923
_reflns_Friedel_fraction_full 0.982
_reflns_Friedel_fraction_max 0.985
_reflns_number_gt 4472
_reflns_number_total 4572
_reflns_threshold_expression 'I > 2\s(I)'
_cod_data_source_file ic501265k_si_002.cif
_cod_data_source_block riv1355
_cod_depositor_comments 'Adding full bibliography for 4340585--4340595.cif.'
_cod_database_code 4340588
_shelx_space_group_comment
; 
The symmetry employed for this shelxl refinement is uniquely defined 
by the following loop, which should always be used as a source of 
symmetry information in preference to the above space-group names. 
They are only intended as comments. 
;
_shelx_estimated_absorpt_t_min 0.578
_shelx_estimated_absorpt_t_max 0.759
_shelxl_version_number 2013-2

loop_
_space_group_symop_operation_xyz
'x, y, z'
'-x, -y, z+1/2'
'x+1/2, -y+1/2, z'
'-x+1/2, y+1/2, z+1/2'

loop_
_atom_site_label
_atom_site_type_symbol
_atom_site_fract_x
_atom_site_fract_y
_atom_site_fract_z
_atom_site_U_iso_or_equiv
_atom_site_adp_type
_atom_site_occupancy
_atom_site_site_symmetry_order
_atom_site_calc_flag
_atom_site_refinement_flags_posn
Ge Ge 0.37655(2) 0.37824(2) -0.00153(2) 0.01958(6) Uani 1 1 d .
Cl1 Cl 0.24496(5) 0.46115(7) -0.08182(3) 0.03973(16) Uani 1 1 d .
Cl2 Cl 0.38349(5) 0.15085(6) -0.05276(3) 0.03207(13) Uani 1 1 d .
P P 0.23753(4) 0.46172(5) 0.14994(3) 0.01731(10) Uani 1 1 d .
C1 C 0.27093(16) 0.3122(2) 0.08952(11) 0.0181(4) Uani 1 1 d .
C2 C 0.33881(17) 0.1978(2) 0.13235(12) 0.0234(4) Uani 1 1 d .
H2A H 0.2951 0.1613 0.1746 0.028 Uiso 1 1 calc R
H2B H 0.4073 0.2410 0.1513 0.028 Uiso 1 1 calc R
H2C H 0.3570 0.1187 0.0983 0.028 Uiso 1 1 calc R
C3 C 0.16247(17) 0.2468(2) 0.05936(12) 0.0250(4) Uani 1 1 d .
H3A H 0.1160 0.2165 0.1016 0.030 Uiso 1 1 calc R
H3B H 0.1797 0.1637 0.0278 0.030 Uiso 1 1 calc R
H3C H 0.1228 0.3186 0.0295 0.030 Uiso 1 1 calc R
C11 C 0.19178(17) 0.6113(2) 0.09390(12) 0.0193(4) Uani 1 1 d .
C12 C 0.26449(18) 0.7263(2) 0.08050(12) 0.0252(4) Uani 1 1 d .
H12 H 0.3353 0.7280 0.1037 0.030 Uiso 1 1 calc R
C13 C 0.23265(19) 0.8371(2) 0.03342(16) 0.0322(5) Uani 1 1 d .
H13 H 0.2825 0.9137 0.0237 0.039 Uiso 1 1 calc R
C14 C 0.12919(18) 0.8370(2) 0.00060(18) 0.0335(5) Uani 1 1 d .
H14 H 0.1076 0.9140 -0.0311 0.040 Uiso 1 1 calc R
C15 C 0.05637(18) 0.7242(2) 0.01384(11) 0.0291(5) Uani 1 1 d .
H15 H -0.0151 0.7249 -0.0085 0.035 Uiso 1 1 calc R
C16 C 0.08758(18) 0.6112(2) 0.05932(13) 0.0237(4) Uani 1 1 d .
H16 H 0.0382 0.5333 0.0672 0.028 Uiso 1 1 calc R
C21 C 0.35482(17) 0.5217(2) 0.20450(12) 0.0215(4) Uani 1 1 d .
C22 C 0.3375(2) 0.5765(3) 0.27637(13) 0.0300(5) Uani 1 1 d .
H22 H 0.2654 0.5756 0.2977 0.036 Uiso 1 1 calc R
C23 C 0.4267(2) 0.6327(3) 0.31677(14) 0.0353(6) Uani 1 1 d .
H23 H 0.4151 0.6708 0.3656 0.042 Uiso 1 1 calc R
C24 C 0.5318(2) 0.6332(2) 0.28598(15) 0.0337(5) Uani 1 1 d .
H24 H 0.5920 0.6714 0.3139 0.040 Uiso 1 1 calc R
C25 C 0.55001(19) 0.5785(3) 0.21489(14) 0.0298(5) Uani 1 1 d .
H25 H 0.6226 0.5782 0.1943 0.036 Uiso 1 1 calc R
C26 C 0.46161(18) 0.5237(2) 0.17345(13) 0.0251(4) Uani 1 1 d .
H26 H 0.4737 0.4877 0.1243 0.030 Uiso 1 1 calc R
C31 C 0.12970(16) 0.4208(2) 0.21708(12) 0.0217(4) Uani 1 1 d .
C32 C 0.04086(19) 0.5136(2) 0.22871(12) 0.0246(4) Uani 1 1 d .
H32 H 0.0348 0.5990 0.1999 0.030 Uiso 1 1 calc R
C33 C -0.03887(19) 0.4814(3) 0.28248(14) 0.0302(5) Uani 1 1 d .
H33 H -0.0990 0.5453 0.2906 0.036 Uiso 1 1 calc R
C34 C -0.0311(2) 0.3569(3) 0.32411(14) 0.0339(5) Uani 1 1 d .
H34 H -0.0867 0.3341 0.3599 0.041 Uiso 1 1 calc R
C35 C 0.0573(2) 0.2658(3) 0.31375(14) 0.0414(6) Uani 1 1 d .
H35 H 0.0627 0.1807 0.3428 0.050 Uiso 1 1 calc R
C36 C 0.1385(2) 0.2975(3) 0.26126(14) 0.0365(6) Uani 1 1 d .
H36 H 0.2002 0.2353 0.2553 0.044 Uiso 1 1 calc R

loop_
_atom_site_aniso_label
_atom_site_aniso_U_11
_atom_site_aniso_U_22
_atom_site_aniso_U_33
_atom_site_aniso_U_23
_atom_site_aniso_U_13
_atom_site_aniso_U_12
Ge 0.01896(10) 0.02203(10) 0.01776(10) 0.00026(9) 0.00083(9) -0.00215(7)
Cl1 0.0420(3) 0.0562(4) 0.0210(3) 0.0051(3) -0.0019(2) 0.0231(3)
Cl2 0.0447(3) 0.0244(3) 0.0272(3) -0.0022(2) 0.0119(2) 0.0027(2)
P 0.0181(2) 0.0174(2) 0.0164(2) -0.00035(19) 0.00114(19) 0.00001(17)
C1 0.0175(9) 0.0178(9) 0.0190(9) -0.0031(7) 0.0009(7) -0.0009(7)
C2 0.0280(10) 0.0212(10) 0.0211(10) 0.0022(8) 0.0023(8) 0.0048(8)
C3 0.0203(9) 0.0273(11) 0.0275(10) -0.0066(9) 0.0021(8) -0.0058(8)
C11 0.0207(10) 0.0188(10) 0.0186(9) 0.0008(7) 0.0031(8) 0.0025(7)
C12 0.0248(10) 0.0214(10) 0.0292(11) 0.0019(9) 0.0024(8) -0.0011(8)
C13 0.0365(12) 0.0213(10) 0.0389(13) 0.0057(11) 0.0072(11) -0.0018(9)
C14 0.0418(12) 0.0287(11) 0.0298(11) 0.0090(14) 0.0031(11) 0.0128(9)
C15 0.0266(10) 0.0365(12) 0.0241(12) 0.0024(9) 0.0007(8) 0.0113(9)
C16 0.0214(10) 0.0265(11) 0.0231(10) -0.0012(8) 0.0022(8) 0.0006(8)
C21 0.0256(10) 0.0184(10) 0.0205(10) -0.0010(8) -0.0034(8) -0.0001(8)
C22 0.0368(12) 0.0305(12) 0.0227(11) -0.0041(10) -0.0014(10) -0.0001(10)
C23 0.0500(16) 0.0339(14) 0.0219(11) -0.0047(9) -0.0103(11) -0.0032(10)
C24 0.0403(13) 0.0283(13) 0.0325(13) -0.0006(10) -0.0182(11) -0.0055(9)
C25 0.0277(11) 0.0278(12) 0.0338(12) 0.0006(10) -0.0081(9) -0.0035(9)
C26 0.0261(10) 0.0247(11) 0.0245(10) -0.0027(8) -0.0042(8) -0.0006(8)
C31 0.0257(10) 0.0211(10) 0.0183(10) -0.0015(8) 0.0054(8) -0.0019(7)
C32 0.0287(11) 0.0231(11) 0.0220(11) -0.0018(8) 0.0041(8) 0.0002(9)
C33 0.0292(11) 0.0356(13) 0.0258(11) -0.0031(10) 0.0099(10) 0.0027(9)
C34 0.0412(13) 0.0365(13) 0.0239(12) -0.0033(10) 0.0146(10) -0.0063(10)
C35 0.0617(16) 0.0303(13) 0.0321(12) 0.0071(11) 0.0200(12) 0.0053(12)
C36 0.0487(14) 0.0288(13) 0.0319(13) 0.0079(10) 0.0166(10) 0.0117(10)

loop_
_atom_type_symbol
_atom_type_description
_atom_type_scat_dispersion_real
_atom_type_scat_dispersion_imag
_atom_type_scat_source
C C 0.0033 0.0016 'International Tables Vol C Tables 4.2.6.8 and 6.1.1.4'
H H 0.0000 0.0000 'International Tables Vol C Tables 4.2.6.8 and 6.1.1.4'
P P 0.1023 0.0942 'International Tables Vol C Tables 4.2.6.8 and 6.1.1.4'
Cl Cl 0.1484 0.1585 'International Tables Vol C Tables 4.2.6.8 and 6.1.1.4'
Ge Ge 0.1547 1.8001 'International Tables Vol C Tables 4.2.6.8 and 6.1.1.4'

loop_
_geom_angle_atom_site_label_1
_geom_angle_atom_site_label_2
_geom_angle_atom_site_label_3
_geom_angle
C1 Ge Cl1 99.07(6)
C1 Ge Cl2 93.25(5)
Cl1 Ge Cl2 95.10(2)
C11 P C21 107.37(10)
C11 P C1 109.61(10)
C21 P C1 112.63(9)
C11 P C31 108.01(10)
C21 P C31 105.87(10)
C1 P C31 113.07(10)
C3 C1 C2 110.43(17)
C3 C1 P 108.89(13)
C2 C1 P 110.89(14)
C3 C1 Ge 110.70(13)
C2 C1 Ge 104.79(12)
P C1 Ge 111.11(9)
C16 C11 C12 119.09(19)
C16 C11 P 121.24(15)
C12 C11 P 119.54(16)
C13 C12 C11 119.9(2)
C14 C13 C12 120.5(2)
C13 C14 C15 120.1(2)
C16 C15 C14 120.3(2)
C15 C16 C11 120.2(2)
C22 C21 C26 119.7(2)
C22 C21 P 119.33(17)
C26 C21 P 120.80(16)
C21 C22 C23 119.6(2)
C24 C23 C22 120.3(2)
C23 C24 C25 120.5(2)
C24 C25 C26 119.9(2)
C25 C26 C21 119.9(2)
C32 C31 C36 119.1(2)
C32 C31 P 121.41(17)
C36 C31 P 119.44(16)
C33 C32 C31 120.0(2)
C34 C33 C32 120.3(2)
C35 C34 C33 120.0(2)
C34 C35 C36 120.5(2)
C35 C36 C31 120.1(2)

loop_
_geom_bond_atom_site_label_1
_geom_bond_atom_site_label_2
_geom_bond_distance
Ge C1 2.1535(19)
Ge Cl1 2.2735(6)
Ge Cl2 2.3106(6)
P C11 1.803(2)
P C21 1.807(2)
P C1 1.807(2)
P C31 1.809(2)
C1 C3 1.541(3)
C1 C2 1.547(3)
C11 C16 1.401(3)
C11 C12 1.406(3)
C12 C13 1.385(3)
C13 C14 1.379(3)
C14 C15 1.391(3)
C15 C16 1.382(3)
C21 C22 1.395(3)
C21 C26 1.403(3)
C22 C23 1.398(3)
C23 C24 1.382(4)
C24 C25 1.383(4)
C25 C26 1.395(3)
C31 C32 1.394(3)
C31 C36 1.398(3)
C32 C33 1.391(3)
C33 C34 1.381(4)
C34 C35 1.376(4)
C35 C36 1.387(3)

loop_
_geom_torsion_atom_site_label_1
_geom_torsion_atom_site_label_2
_geom_torsion_atom_site_label_3
_geom_torsion_atom_site_label_4
_geom_torsion
C11 P C1 C3 -73.33(15)
C21 P C1 C3 167.21(14)
C31 P C1 C3 47.23(17)
C11 P C1 C2 164.97(14)
C21 P C1 C2 45.51(17)
C31 P C1 C2 -74.46(16)
C11 P C1 Ge 48.85(12)
C21 P C1 Ge -70.61(12)
C31 P C1 Ge 169.42(9)
C21 P C11 C16 -164.40(17)
C1 P C11 C16 72.96(19)
C31 P C11 C16 -50.6(2)
C21 P C11 C12 19.8(2)
C1 P C11 C12 -102.87(18)
C31 P C11 C12 133.54(17)
C16 C11 C12 C13 -0.2(3)
P C11 C12 C13 175.70(18)
C11 C12 C13 C14 1.2(4)
C12 C13 C14 C15 -0.8(4)
C13 C14 C15 C16 -0.6(4)
C14 C15 C16 C11 1.6(3)
C12 C11 C16 C15 -1.2(3)
P C11 C16 C15 -177.04(16)
C11 P C21 C22 92.28(19)
C1 P C21 C22 -146.97(18)
C31 P C21 C22 -22.9(2)
C11 P C21 C26 -83.02(19)
C1 P C21 C26 37.7(2)
C31 P C21 C26 161.78(18)
C26 C21 C22 C23 0.0(3)
P C21 C22 C23 -175.37(19)
C21 C22 C23 C24 -0.5(4)
C22 C23 C24 C25 0.2(4)
C23 C24 C25 C26 0.7(4)
C24 C25 C26 C21 -1.2(3)
C22 C21 C26 C25 0.8(3)
P C21 C26 C25 176.12(18)
C11 P C31 C32 -11.5(2)
C21 P C31 C32 103.25(19)
C1 P C31 C32 -132.97(18)
C11 P C31 C36 172.0(2)
C21 P C31 C36 -73.2(2)
C1 P C31 C36 50.6(2)
C36 C31 C32 C33 -1.5(3)
P C31 C32 C33 -177.92(17)
C31 C32 C33 C34 -0.6(3)
C32 C33 C34 C35 1.6(4)
C33 C34 C35 C36 -0.5(4)
C34 C35 C36 C31 -1.6(4)
C32 C31 C36 C35 2.5(4)
P C31 C36 C35 179.1(2)
